data_1502659
loop_
_publ_author_name
'Ivachtchenko, Alexandre V.'
'Dmitriev, Dmitri E.'
'Golovina, Elena S.'
'Kadieva, Madina G.'
'Koryakova, Angela G.'
'Kysil, Volodymyr M.'
'Mitkin, Oleg D.'
'Okun, Ilya M.'
'Tkachenko, Sergey E.'
'Vorobiev, Anton A.'

_publ_contact_author
;
Ilya Okun
;
_publ_section_title
;
 (3-Phenylsulfonylcycloalkano[e and
 d]pyrazolo[1,5-a]pyrimidin-2-yl)amines: potent and selective antagonists
 of the serotonin 5-HT6 receptor.
;
_journal_issue 14
_journal_name_full 'Journal of medicinal chemistry'
_journal_page_first 5186
_journal_page_last 5196
_journal_paper_doi 10.1021/jm100350r
_journal_volume 53
_journal_year 2010
_chemical_formula_moiety 'C17 H18 N4 O2 S'
_chemical_formula_sum 'C17 H18 N4 O2 S'
_chemical_formula_weight 342.41
_chemical_name_systematic
; 
N,5-Dimethyl-3-(phenylsulfonyl)-7,8-dihydro-6H-cyclopenta[e]pyrazolo[1,5-a]pyrimidin-2-amine 
;
_space_group_IT_number 2
_symmetry_cell_setting triclinic
_symmetry_space_group_name_Hall '-P 1'
_symmetry_space_group_name_H-M 'P -1'
_atom_sites_solution_hydrogens difmap
_atom_sites_solution_primary direct
_atom_sites_solution_secondary difmap
_audit_creation_method SHELXL-97
_cell_angle_alpha 116.031(11)
_cell_angle_beta 92.445(10)
_cell_angle_gamma 108.955(10)
_cell_formula_units_Z 2
_cell_length_a 8.187(4)
_cell_length_b 10.274(5)
_cell_length_c 11.169(5)
_cell_measurement_reflns_used 258
_cell_measurement_temperature 120(2)
_cell_measurement_theta_max 27
_cell_measurement_theta_min 3
_cell_volume 779.2(7)
_computing_cell_refinement 'SAINTPlus (Bruker, 1998a)'
_computing_data_collection 'SMART (Bruker, 1998b)'
_computing_data_reduction 'SAINTPlus (Bruker, 1998a)'
_computing_molecular_graphics 'SHELXTL ver. 5.1 (Sheldrick, 1998b)'
_computing_publication_material 'SHELXTL ver. 5.1 (Sheldrick, 1998b)'
_computing_structure_refinement 'SHELXTL ver. 5.1 (Sheldrick, 1998b)'
_computing_structure_solution 'SHELXTL ver. 5.1 (Sheldrick, 1998b)'
_diffrn_ambient_temperature 120(2)
_diffrn_measured_fraction_theta_full 0.995
_diffrn_measured_fraction_theta_max 0.995
_diffrn_measurement_device_type 'Bruker SMART 1000 CCD area detector'
_diffrn_measurement_method 'phi and omega scans'
_diffrn_radiation_monochromator graphite
_diffrn_radiation_source 'fine-focus sealed tube'
_diffrn_radiation_type MoK\a
_diffrn_radiation_wavelength 0.71073
_diffrn_reflns_av_R_equivalents 0.0492
_diffrn_reflns_av_sigmaI/netI 0.1368
_diffrn_reflns_limit_h_max 10
_diffrn_reflns_limit_h_min -10
_diffrn_reflns_limit_k_max 13
_diffrn_reflns_limit_k_min -13
_diffrn_reflns_limit_l_max 14
_diffrn_reflns_limit_l_min -14
_diffrn_reflns_number 7889
_diffrn_reflns_theta_full 27.99
_diffrn_reflns_theta_max 27.99
_diffrn_reflns_theta_min 2.08
_exptl_absorpt_coefficient_mu 0.226
_exptl_absorpt_correction_T_max 0.957
_exptl_absorpt_correction_T_min 0.924
_exptl_absorpt_correction_type multi-scan
_exptl_absorpt_process_details 'SADABS (Sheldrick, 1998a)'
_exptl_crystal_colour colorless
_exptl_crystal_density_diffrn 1.460
_exptl_crystal_density_method 'not measured'
_exptl_crystal_description plate
_exptl_crystal_F_000 360
_exptl_crystal_size_max 0.35
_exptl_crystal_size_mid 0.30
_exptl_crystal_size_min 0.20
_refine_diff_density_max 0.328
_refine_diff_density_min -0.320
_refine_diff_density_rms 0.064
_refine_ls_extinction_method none
_refine_ls_goodness_of_fit_ref 1.000
_refine_ls_hydrogen_treatment mixed
_refine_ls_matrix_type full
_refine_ls_number_parameters 223
_refine_ls_number_reflns 3744
_refine_ls_number_restraints 0
_refine_ls_restrained_S_all 1.000
_refine_ls_R_factor_all 0.1205
_refine_ls_R_factor_gt 0.0490
_refine_ls_shift/su_max 0.000
_refine_ls_shift/su_mean 0.000
_refine_ls_structure_factor_coef Fsqd
_refine_ls_weighting_details 'calc w=1/[\s^2^(Fo^2^)+(0.0154P)^2^] where P=(Fo^2^+2Fc^2^)/3'
_refine_ls_weighting_scheme calc
_refine_ls_wR_factor_gt 0.0821
_refine_ls_wR_factor_ref 0.0915
_reflns_number_gt 1779
_reflns_number_total 3744
_reflns_threshold_expression I>2\s(I)
_cod_data_source_file jm100350r_si_002.cif
_cod_data_source_block compound_9
_cod_depositor_comments
;
The following automatic conversions were performed:

'_symmetry_cell_setting' value 'Triclinic' changed to 'triclinic'
according to /home/saulius/struct/CIF-dictionaries/cif_core.dic
dictionary named 'cif_core.dic' version 2.4.2 from 2011-04-26.

Automatic conversion script
Id: cif_fix_values 1715 2011-07-08 13:25:40Z adriana 
;
_cod_original_cell_volume 779.2(6)
_cod_database_code 1502659

loop_
_symmetry_equiv_pos_as_xyz
'x, y, z'
'-x, -y, -z'

loop_
_atom_site_label
_atom_site_type_symbol
_atom_site_fract_x
_atom_site_fract_y
_atom_site_fract_z
_atom_site_U_iso_or_equiv
_atom_site_adp_type
_atom_site_occupancy
_atom_site_symmetry_multiplicity
_atom_site_calc_flag
_atom_site_refinement_flags
S1 S 0.02916(10) 0.16936(9) 0.27399(8) 0.0274(2) Uani 1 1 d .
O1 O 0.1010(2) 0.1007(2) 0.15525(19) 0.0310(5) Uani 1 1 d .
O2 O 0.1497(2) 0.2884(2) 0.40181(19) 0.0320(5) Uani 1 1 d .
N1 N -0.2942(3) -0.2363(3) 0.2330(2) 0.0266(6) Uani 1 1 d .
N2 N -0.2835(3) -0.1323(3) 0.3671(2) 0.0249(6) Uani 1 1 d .
N3 N -0.1486(3) 0.1388(3) 0.5345(2) 0.0272(6) Uani 1 1 d .
N4 N -0.1696(4) -0.2068(3) 0.0584(3) 0.0346(7) Uani 1 1 d .
H4N H -0.095(3) -0.144(3) 0.039(3) 0.030(9) Uiso 1 1 d .
C1 C -0.1883(4) -0.1434(3) 0.1887(3) 0.0251(7) Uani 1 1 d .
C2 C -0.3726(4) -0.1701(3) 0.4537(3) 0.0270(7) Uani 1 1 d .
C3 C -0.4950(4) -0.3273(3) 0.4253(3) 0.0317(8) Uani 1 1 d .
H3A H -0.4345 -0.3990 0.4057 0.038 Uiso 1 1 calc R
H3B H -0.5935 -0.3710 0.3496 0.038 Uiso 1 1 calc R
C4 C -0.5576(5) -0.2916(4) 0.5617(3) 0.0539(10) Uani 1 1 d .
H4A H -0.5316 -0.3537 0.5990 0.065 Uiso 1 1 calc R
H4B H -0.6844 -0.3182 0.5458 0.065 Uiso 1 1 calc R
C5 C -0.4588(4) -0.1132(3) 0.6645(3) 0.0323(8) Uani 1 1 d .
H5A H -0.5420 -0.0628 0.6948 0.039 Uiso 1 1 calc R
H5B H -0.3845 -0.0975 0.7435 0.039 Uiso 1 1 calc R
C6 C -0.3498(4) -0.0510(3) 0.5833(3) 0.0271(7) Uani 1 1 d .
C7 C -0.2370(4) 0.1007(3) 0.6204(3) 0.0285(7) Uani 1 1 d .
C8 C -0.2087(4) 0.2308(3) 0.7642(3) 0.0388(8) Uani 1 1 d .
H8A H -0.1315 0.3289 0.7727 0.058 Uiso 1 1 calc R
H8B H -0.1563 0.2093 0.8284 0.058 Uiso 1 1 calc R
H8C H -0.3204 0.2364 0.7824 0.058 Uiso 1 1 calc R
C9 C -0.1731(4) 0.0220(3) 0.4076(3) 0.0242(7) Uani 1 1 d .
C10 C -0.1103(3) 0.0163(3) 0.2914(3) 0.0246(7) Uani 1 1 d .
C11 C -0.2346(4) -0.3746(3) -0.0317(3) 0.0360(8) Uani 1 1 d .
H11A H -0.2294 -0.3946 -0.1236 0.054 Uiso 1 1 calc R
H11B H -0.3549 -0.4223 -0.0276 0.054 Uiso 1 1 calc R
H11C H -0.1626 -0.4179 -0.0036 0.054 Uiso 1 1 calc R
C12 C -0.1050(3) 0.2535(3) 0.2282(3) 0.0216(7) Uani 1 1 d .
C13 C -0.2375(4) 0.1615(3) 0.1126(3) 0.0314(8) Uani 1 1 d .
H13A H -0.2588 0.0557 0.0594 0.038 Uiso 1 1 calc R
C14 C -0.3394(4) 0.2289(4) 0.0763(3) 0.0405(9) Uani 1 1 d .
H14A H -0.4317 0.1677 -0.0005 0.049 Uiso 1 1 calc R
C15 C -0.3030(4) 0.3880(4) 0.1551(3) 0.0361(8) Uani 1 1 d .
H15A H -0.3712 0.4330 0.1307 0.043 Uiso 1 1 calc R
C16 C -0.1673(4) 0.4789(3) 0.2684(3) 0.0336(8) Uani 1 1 d .
H16A H -0.1433 0.5854 0.3200 0.040 Uiso 1 1 calc R
C17 C -0.0641(4) 0.4122(3) 0.3073(3) 0.0270(7) Uani 1 1 d .
H17A H 0.0288 0.4731 0.3838 0.032 Uiso 1 1 calc R

loop_
_atom_site_aniso_label
_atom_site_aniso_U_11
_atom_site_aniso_U_22
_atom_site_aniso_U_33
_atom_site_aniso_U_23
_atom_site_aniso_U_13
_atom_site_aniso_U_12
S1 0.0292(5) 0.0284(5) 0.0300(5) 0.0157(4) 0.0092(4) 0.0145(4)
O1 0.0331(13) 0.0374(12) 0.0361(13) 0.0214(10) 0.0206(10) 0.0227(10)
O2 0.0306(12) 0.0315(12) 0.0303(13) 0.0142(11) 0.0021(10) 0.0091(10)
N1 0.0348(16) 0.0251(14) 0.0248(15) 0.0125(12) 0.0124(12) 0.0156(12)
N2 0.0273(15) 0.0264(14) 0.0270(15) 0.0151(12) 0.0087(12) 0.0138(12)
N3 0.0310(15) 0.0258(14) 0.0306(16) 0.0151(13) 0.0092(13) 0.0153(12)
N4 0.0488(19) 0.0257(16) 0.0320(17) 0.0154(14) 0.0173(14) 0.0142(14)
C1 0.0302(18) 0.0285(17) 0.0264(18) 0.0161(15) 0.0090(15) 0.0181(15)
C2 0.0250(18) 0.0318(18) 0.034(2) 0.0197(16) 0.0084(15) 0.0166(15)
C3 0.0313(19) 0.0372(19) 0.038(2) 0.0237(17) 0.0098(16) 0.0175(16)
C4 0.060(3) 0.046(2) 0.066(3) 0.033(2) 0.032(2) 0.022(2)
C5 0.0310(19) 0.044(2) 0.0352(19) 0.0240(17) 0.0141(16) 0.0219(16)
C6 0.0257(18) 0.0350(19) 0.0376(19) 0.0252(17) 0.0106(15) 0.0200(15)
C7 0.0279(18) 0.041(2) 0.0277(19) 0.0191(16) 0.0079(15) 0.0222(16)
C8 0.047(2) 0.046(2) 0.0310(19) 0.0190(17) 0.0171(17) 0.0260(18)
C9 0.0237(17) 0.0203(17) 0.0306(18) 0.0128(15) 0.0039(15) 0.0103(14)
C10 0.0260(18) 0.0231(16) 0.0296(18) 0.0136(14) 0.0076(14) 0.0138(14)
C11 0.047(2) 0.0293(18) 0.0299(19) 0.0128(16) 0.0137(16) 0.0145(16)
C12 0.0231(17) 0.0238(16) 0.0244(17) 0.0153(14) 0.0132(14) 0.0103(13)
C13 0.0337(19) 0.0236(17) 0.036(2) 0.0133(15) 0.0061(16) 0.0114(15)
C14 0.037(2) 0.041(2) 0.045(2) 0.0245(18) 0.0022(17) 0.0128(17)
C15 0.033(2) 0.043(2) 0.049(2) 0.0292(18) 0.0135(18) 0.0223(17)
C16 0.040(2) 0.0341(19) 0.038(2) 0.0207(17) 0.0217(17) 0.0204(17)
C17 0.0254(18) 0.0299(18) 0.0265(18) 0.0142(15) 0.0091(14) 0.0102(15)

loop_
_atom_type_symbol
_atom_type_description
_atom_type_scat_dispersion_real
_atom_type_scat_dispersion_imag
_atom_type_scat_source
C C 0.0033 0.0016 'International Tables Vol C Tables 4.2.6.8 and 6.1.1.4'
H H 0.0000 0.0000 'International Tables Vol C Tables 4.2.6.8 and 6.1.1.4'
N N 0.0061 0.0033 'International Tables Vol C Tables 4.2.6.8 and 6.1.1.4'
O O 0.0106 0.0060 'International Tables Vol C Tables 4.2.6.8 and 6.1.1.4'
S S 0.1246 0.1234 'International Tables Vol C Tables 4.2.6.8 and 6.1.1.4'

loop_
_geom_angle_atom_site_label_1
_geom_angle_atom_site_label_2
_geom_angle_atom_site_label_3
_geom_angle
O2 S1 O1 118.81(12)
O2 S1 C10 110.71(13)
O1 S1 C10 106.47(13)
O2 S1 C12 107.66(13)
O1 S1 C12 105.64(12)
C10 S1 C12 106.89(13)
C1 N1 N2 103.1(2)
C2 N2 N1 125.3(2)
C2 N2 C9 120.9(2)
N1 N2 C9 113.8(2)
C7 N3 C9 117.1(2)
C1 N4 C11 123.0(2)
C1 N4 H4N 114.6(19)
C11 N4 H4N 120.6(19)
N4 C1 N1 119.4(3)
N4 C1 C10 128.0(3)
N1 C1 C10 112.6(2)
N2 C2 C6 117.7(3)
N2 C2 C3 127.1(3)
C6 C2 C3 115.1(3)
C2 C3 C4 102.0(2)
C2 C3 H3A 111.4
C4 C3 H3A 111.4
C2 C3 H3B 111.4
C4 C3 H3B 111.4
H3A C3 H3B 109.2
C3 C4 C5 108.7(2)
C3 C4 H4A 110.0
C5 C4 H4A 110.0
C3 C4 H4B 110.0
C5 C4 H4B 110.0
H4A C4 H4B 108.3
C6 C5 C4 103.5(2)
C6 C5 H5A 111.1
C4 C5 H5A 111.1
C6 C5 H5B 111.1
C4 C5 H5B 111.1
H5A C5 H5B 109.0
C2 C6 C7 119.7(3)
C2 C6 C5 110.6(3)
C7 C6 C5 129.7(3)
N3 C7 C6 122.8(3)
N3 C7 C8 117.7(3)
C6 C7 C8 119.6(3)
C7 C8 H8A 109.5
C7 C8 H8B 109.5
H8A C8 H8B 109.5
C7 C8 H8C 109.5
H8A C8 H8C 109.5
H8B C8 H8C 109.5
N3 C9 N2 121.7(3)
N3 C9 C10 133.6(3)
N2 C9 C10 104.6(2)
C9 C10 C1 105.9(2)
C9 C10 S1 127.6(2)
C1 C10 S1 126.5(2)
N4 C11 H11A 109.5
N4 C11 H11B 109.5
H11A C11 H11B 109.5
N4 C11 H11C 109.5
H11A C11 H11C 109.5
H11B C11 H11C 109.5
C13 C12 C17 122.6(3)
C13 C12 S1 119.3(2)
C17 C12 S1 118.0(2)
C12 C13 C14 118.9(3)
C12 C13 H13A 120.6
C14 C13 H13A 120.6
C15 C14 C13 119.9(3)
C15 C14 H14A 120.1
C13 C14 H14A 120.1
C16 C15 C14 120.4(3)
C16 C15 H15A 119.8
C14 C15 H15A 119.8
C15 C16 C17 120.5(3)
C15 C16 H16A 119.8
C17 C16 H16A 119.8
C12 C17 C16 117.8(3)
C12 C17 H17A 121.1
C16 C17 H17A 121.1

loop_
_geom_bond_atom_site_label_1
_geom_bond_atom_site_label_2
_geom_bond_distance
S1 O2 1.439(2)
S1 O1 1.4550(19)
S1 C10 1.713(3)
S1 C12 1.781(3)
N1 C1 1.349(3)
N1 N2 1.385(3)
N2 C2 1.350(3)
N2 C9 1.393(3)
N3 C7 1.343(3)
N3 C9 1.348(3)
N4 C1 1.347(3)
N4 C11 1.450(3)
N4 H4N 0.84(2)
C1 C10 1.422(4)
C2 C6 1.378(4)
C2 C3 1.478(4)
C3 C4 1.554(4)
C3 H3A 0.9700
C3 H3B 0.9700
C4 C5 1.563(4)
C4 H4A 0.9700
C4 H4B 0.9700
C5 C6 1.495(4)
C5 H5A 0.9700
C5 H5B 0.9700
C6 C7 1.385(4)
C7 C8 1.517(4)
C8 H8A 0.9600
C8 H8B 0.9600
C8 H8C 0.9600
C9 C10 1.401(4)
C11 H11A 0.9600
C11 H11B 0.9600
C11 H11C 0.9600
C12 C13 1.371(4)
C12 C17 1.381(3)
C13 C14 1.391(4)
C13 H13A 0.9300
C14 C15 1.391(4)
C14 H14A 0.9300
C15 C16 1.370(4)
C15 H15A 0.9300
C16 C17 1.406(4)
C16 H16A 0.9300
C17 H17A 0.9300

loop_
_geom_hbond_atom_site_label_D
_geom_hbond_atom_site_label_H
_geom_hbond_atom_site_label_A
_geom_hbond_site_symmetry_A
_geom_hbond_distance_DH
_geom_hbond_distance_HA
_geom_hbond_distance_DA
_geom_hbond_angle_DHA
N4 H4N O1 2_555 0.84(2) 2.40(3) 3.033(4) 132(2)

loop_
_geom_torsion_atom_site_label_1
_geom_torsion_atom_site_label_2
_geom_torsion_atom_site_label_3
_geom_torsion_atom_site_label_4
_geom_torsion
C1 N1 N2 C2 177.8(2)
C1 N1 N2 C9 -0.4(3)
C11 N4 C1 N1 -10.4(4)
C11 N4 C1 C10 170.7(3)
N2 N1 C1 N4 -178.8(2)
N2 N1 C1 C10 0.2(3)
N1 N2 C2 C6 -178.4(2)
C9 N2 C2 C6 -0.3(4)
N1 N2 C2 C3 1.3(4)
C9 N2 C2 C3 179.4(3)
N2 C2 C3 C4 -178.0(3)
C6 C2 C3 C4 1.7(3)
C2 C3 C4 C5 -2.5(3)
C3 C4 C5 C6 2.4(3)
N2 C2 C6 C7 -0.6(4)
C3 C2 C6 C7 179.6(2)
N2 C2 C6 C5 179.5(2)
C3 C2 C6 C5 -0.2(3)
C4 C5 C6 C2 -1.4(3)
C4 C5 C6 C7 178.8(3)
C9 N3 C7 C6 -0.1(4)
C9 N3 C7 C8 179.2(2)
C2 C6 C7 N3 0.8(4)
C5 C6 C7 N3 -179.3(3)
C2 C6 C7 C8 -178.5(2)
C5 C6 C7 C8 1.4(4)
C7 N3 C9 N2 -0.8(4)
C7 N3 C9 C10 177.8(3)
C2 N2 C9 N3 1.1(4)
N1 N2 C9 N3 179.4(2)
C2 N2 C9 C10 -177.9(2)
N1 N2 C9 C10 0.4(3)
N3 C9 C10 C1 -179.0(3)
N2 C9 C10 C1 -0.3(3)
N3 C9 C10 S1 0.2(5)
N2 C9 C10 S1 178.9(2)
N4 C1 C10 C9 179.0(3)
N1 C1 C10 C9 0.0(3)
N4 C1 C10 S1 -0.2(4)
N1 C1 C10 S1 -179.2(2)
O2 S1 C10 C9 30.9(3)
O1 S1 C10 C9 161.4(2)
C12 S1 C10 C9 -86.1(3)
O2 S1 C10 C1 -150.1(2)
O1 S1 C10 C1 -19.6(3)
C12 S1 C10 C1 93.0(3)
O2 S1 C12 C13 -177.0(2)
O1 S1 C12 C13 55.1(2)
C10 S1 C12 C13 -58.0(2)
O2 S1 C12 C17 6.7(2)
O1 S1 C12 C17 -121.2(2)
C10 S1 C12 C17 125.7(2)
C17 C12 C13 C14 -2.6(4)
S1 C12 C13 C14 -178.8(2)
C12 C13 C14 C15 1.6(4)
C13 C14 C15 C16 0.0(5)
C14 C15 C16 C17 -0.6(4)
C13 C12 C17 C16 2.0(4)
S1 C12 C17 C16 178.2(2)
C15 C16 C17 C12 -0.4(4)

loop_
_cod_related_entry_id
_cod_related_entry_database
_cod_related_entry_code
1 ChemSpider 24674692
